data_4316260
loop_
_publ_author_name
'Florian Blasberg'
'Jan W. Bats'
'Michael Bolte'
'Hans-Wolfram Lerner'
'Matthias Wagner'

_publ_contact_author
;
      Dr. Michael Bolte
      Institut f\"ur Anorganische Chemie
      J. W. Goethe-Universit\"at
      Max-von-Laue-Str. 7
      60438 Frankfurt/Main
      Germany
;
_publ_contact_author_email bolte@chemie.uni-frankfurt.de
_publ_contact_author_fax '49 69 798 29239'
_publ_contact_author_phone '49 69 798 29136'
_publ_section_title
;
 Para-Quinone-Containing Bis(pyrazol-1-yl)methane Ligands: Coordination
 Behavior Toward CoII and a C-H Activation Reaction with CeIV
;
_journal_name_full 'Inorganic Chemistry'
_journal_page_first 7435
_journal_page_last 7445
_journal_paper_doi 10.1021/ic100754k
_journal_volume 49
_journal_year 2010
_chemical_formula_moiety 'C19 H22 N4 O3, C4 H10 O'
_chemical_formula_sum 'C23 H32 N4 O4'
_chemical_formula_weight 428.53
_chemical_name_systematic
; 
 ? 
;
_space_group_IT_number 19
_symmetry_cell_setting orthorhombic
_symmetry_space_group_name_Hall 'P 2ac 2ab'
_symmetry_space_group_name_H-M 'P 21 21 21'
_atom_sites_solution_hydrogens geom
_atom_sites_solution_primary direct
_atom_sites_solution_secondary difmap
_audit_creation_method SHELXL-97
_cell_angle_alpha 90.00
_cell_angle_beta 90.00
_cell_angle_gamma 90.00
_cell_formula_units_Z 4
_cell_length_a 8.4840(12)
_cell_length_b 14.384(3)
_cell_length_c 19.216(2)
_cell_measurement_reflns_used 173
_cell_measurement_temperature 165(2)
_cell_measurement_theta_max 23
_cell_measurement_theta_min 3
_cell_volume 2345.0(6)
_computing_cell_refinement SMART
_computing_data_collection 'SMART (Siemens, 1995)'
_computing_data_reduction 'SAINT (Siemens, 1995)'
_computing_molecular_graphics 'SHELXTL (Sheldrick, 2008)'
_computing_publication_material SHELXL-97
_computing_structure_refinement 'SHELXL-97 (Sheldrick, 2008)'
_computing_structure_solution 'SHELXS-97 (Sheldrick, 2008)'
_diffrn_ambient_temperature 165(2)
_diffrn_measured_fraction_theta_full 0.995
_diffrn_measured_fraction_theta_max 0.952
_diffrn_measurement_device_type SIEMENS_SMART_CCD
_diffrn_measurement_method \w
_diffrn_radiation_monochromator graphite
_diffrn_radiation_source 'normal-focus sealed tube'
_diffrn_radiation_type MoK\a
_diffrn_radiation_wavelength 0.71073
_diffrn_reflns_av_R_equivalents 0.0561
_diffrn_reflns_av_sigmaI/netI 0.0315
_diffrn_reflns_limit_h_max 11
_diffrn_reflns_limit_h_min -11
_diffrn_reflns_limit_k_max 18
_diffrn_reflns_limit_k_min -18
_diffrn_reflns_limit_l_max 23
_diffrn_reflns_limit_l_min -25
_diffrn_reflns_number 34676
_diffrn_reflns_theta_full 27.50
_diffrn_reflns_theta_max 28.29
_diffrn_reflns_theta_min 1.77
_diffrn_standards_decay_% 0.0
_diffrn_standards_interval_time 1200
_diffrn_standards_number 367
_exptl_absorpt_coefficient_mu 0.084
_exptl_absorpt_correction_type none
_exptl_crystal_colour red
_exptl_crystal_density_diffrn 1.214
_exptl_crystal_density_method 'not measured'
_exptl_crystal_description rod
_exptl_crystal_F_000 920
_exptl_crystal_size_max 0.60
_exptl_crystal_size_mid 0.28
_exptl_crystal_size_min 0.25
_refine_diff_density_max 0.176
_refine_diff_density_min -0.137
_refine_diff_density_rms 0.034
_refine_ls_extinction_coef 0.0042(8)
_refine_ls_extinction_expression Fc^*^=kFc[1+0.001xFc^2^\l^3^/sin(2\q)]^-1/4^
_refine_ls_extinction_method SHELXL
_refine_ls_goodness_of_fit_ref 1.049
_refine_ls_hydrogen_treatment constr
_refine_ls_matrix_type full
_refine_ls_number_parameters 287
_refine_ls_number_reflns 3129
_refine_ls_number_restraints 0
_refine_ls_restrained_S_all 1.049
_refine_ls_R_factor_all 0.0627
_refine_ls_R_factor_gt 0.0386
_refine_ls_shift/su_max 0.006
_refine_ls_shift/su_mean 0.001
_refine_ls_structure_factor_coef Fsqd
_refine_ls_weighting_details 'calc w=1/[\s^2^(Fo^2^)+(0.04P)^2^+0.4P] where P=(Fo^2^+2Fc^2^)/3'
_refine_ls_weighting_scheme calc
_refine_ls_wR_factor_gt 0.0783
_refine_ls_wR_factor_ref 0.0862
_reflns_number_gt 2462
_reflns_number_total 3129
_reflns_threshold_expression I>2sigma(I)
_cod_data_source_file ic100754k_si_002_12.cif
_cod_data_source_block L5Me2
_cod_database_code 4316260

loop_
_symmetry_equiv_pos_as_xyz
'x, y, z'
'-x+1/2, -y, z+1/2'
'-x, y+1/2, -z+1/2'
'x+1/2, -y+1/2, -z'

loop_
_atom_site_label
_atom_site_type_symbol
_atom_site_fract_x
_atom_site_fract_y
_atom_site_fract_z
_atom_site_U_iso_or_equiv
_atom_site_adp_type
_atom_site_occupancy
_atom_site_symmetry_multiplicity
_atom_site_calc_flag
_atom_site_refinement_flags
_atom_site_disorder_assembly
_atom_site_disorder_group
O1 O 0.44831(16) 0.38404(10) 0.14442(7) 0.0294(3) Uani 1 1 d . . .
O3 O 0.96904(19) 0.48133(11) 0.09436(8) 0.0404(4) Uani 1 1 d . . .
N21 N 0.4606(2) 0.21403(11) 0.22695(8) 0.0244(4) Uani 1 1 d . . .
O2 O 1.06459(19) 0.38897(13) 0.21095(9) 0.0497(5) Uani 1 1 d . . .
N22 N 0.5278(2) 0.18767(11) 0.16516(8) 0.0282(4) Uani 1 1 d . . .
N11 N 0.6095(2) 0.25166(11) 0.32904(8) 0.0256(4) Uani 1 1 d . . .
C1 C 0.6554(2) 0.33769(14) 0.21914(10) 0.0248(4) Uani 1 1 d . . .
C23 C 0.4444(3) 0.11391(14) 0.14454(10) 0.0300(5) Uani 1 1 d . . .
C11 C 0.5320(2) 0.29042(13) 0.26611(10) 0.0244(4) Uani 1 1 d . . .
C13 C 0.7023(3) 0.26059(15) 0.43278(10) 0.0322(5) Uani 1 1 d . . .
C25 C 0.3378(3) 0.15728(15) 0.24527(11) 0.0305(5) Uani 1 1 d . . .
C7 C 0.3823(3) 0.43734(16) 0.08830(11) 0.0352(5) Uani 1 1 d . . .
H7A H 0.4174 0.5021 0.0920 0.053 Uiso 1 1 calc R . .
H7B H 0.2670 0.4349 0.0908 0.053 Uiso 1 1 calc R . .
H7C H 0.4174 0.4114 0.0438 0.053 Uiso 1 1 calc R . .
C2 C 0.6041(2) 0.38664(14) 0.15422(10) 0.0257(4) Uani 1 1 d . . .
C26 C 0.4786(3) 0.06619(16) 0.07681(11) 0.0429(6) Uani 1 1 d . . .
H26A H 0.3915 0.0770 0.0443 0.064 Uiso 1 1 calc R . .
H26B H 0.4904 -0.0007 0.0848 0.064 Uiso 1 1 calc R . .
H26C H 0.5764 0.0911 0.0570 0.064 Uiso 1 1 calc R . .
C24 C 0.3272(3) 0.09288(15) 0.19322(11) 0.0338(5) Uani 1 1 d . . .
H24A H 0.2539 0.0431 0.1906 0.041 Uiso 1 1 calc R . .
C4 C 0.8712(3) 0.43812(15) 0.12856(11) 0.0309(5) Uani 1 1 d . . .
C14 C 0.7626(3) 0.17897(15) 0.40295(10) 0.0313(5) Uani 1 1 d . . .
H14A H 0.8311 0.1353 0.4244 0.038 Uiso 1 1 calc R . .
C6 C 0.8073(2) 0.34178(14) 0.23796(11) 0.0286(5) Uani 1 1 d . . .
H6A H 0.8389 0.3133 0.2803 0.034 Uiso 1 1 calc R . .
C17 C 0.7316(3) 0.10262(16) 0.28201(11) 0.0369(5) Uani 1 1 d . . .
H17A H 0.6328 0.0701 0.2717 0.055 Uiso 1 1 calc R . .
H17B H 0.8099 0.0579 0.2989 0.055 Uiso 1 1 calc R . .
H17C H 0.7710 0.1326 0.2397 0.055 Uiso 1 1 calc R . .
C16 C 0.7250(3) 0.29770(18) 0.50507(11) 0.0452(6) Uani 1 1 d . . .
H16A H 0.6963 0.3637 0.5062 0.068 Uiso 1 1 calc R . .
H16B H 0.8356 0.2905 0.5187 0.068 Uiso 1 1 calc R . .
H16C H 0.6578 0.2631 0.5375 0.068 Uiso 1 1 calc R . .
C12 C 0.4095(2) 0.36296(14) 0.29009(11) 0.0290(5) Uani 1 1 d . . .
H12A H 0.3282 0.3699 0.2542 0.043 Uiso 1 1 calc R . .
H12B H 0.4619 0.4228 0.2977 0.043 Uiso 1 1 calc R . .
H12C H 0.3606 0.3422 0.3336 0.043 Uiso 1 1 calc R . .
N12 N 0.6106(2) 0.30580(12) 0.38810(9) 0.0299(4) Uani 1 1 d . . .
C15 C 0.7030(2) 0.17463(14) 0.33661(11) 0.0286(5) Uani 1 1 d . . .
C5 C 0.9261(3) 0.38867(15) 0.19531(11) 0.0317(5) Uani 1 1 d . . .
C3 C 0.7061(2) 0.43151(15) 0.11150(10) 0.0292(5) Uani 1 1 d . . .
H3A H 0.6683 0.4590 0.0698 0.035 Uiso 1 1 calc R . .
C27 C 0.2394(3) 0.16900(17) 0.30920(12) 0.0444(6) Uani 1 1 d . . .
H27A H 0.1780 0.2265 0.3055 0.067 Uiso 1 1 calc R . .
H27B H 0.3080 0.1722 0.3502 0.067 Uiso 1 1 calc R . .
H27C H 0.1676 0.1160 0.3138 0.067 Uiso 1 1 calc R . .
O4 O 0.0223(2) 0.08622(11) 0.07537(8) 0.0446(4) Uani 1 1 d . . .
C32 C 0.1016(4) 0.23869(19) 0.04816(17) 0.0721(9) Uani 1 1 d . . .
H32A H 0.0861 0.3045 0.0594 0.108 Uiso 1 1 calc R . .
H32B H 0.0725 0.2276 -0.0005 0.108 Uiso 1 1 calc R . .
H32C H 0.2126 0.2222 0.0552 0.108 Uiso 1 1 calc R . .
C33 C -0.0637(3) 0.02357(19) 0.11877(14) 0.0504(7) Uani 1 1 d . . .
H33A H -0.1778 0.0374 0.1161 0.061 Uiso 1 1 calc R . .
H33B H -0.0296 0.0306 0.1678 0.061 Uiso 1 1 calc R . .
C34 C -0.0330(4) -0.07359(19) 0.09441(14) 0.0612(8) Uani 1 1 d . . .
H34A H -0.0925 -0.1174 0.1233 0.092 Uiso 1 1 calc R . .
H34B H 0.0799 -0.0872 0.0982 0.092 Uiso 1 1 calc R . .
H34C H -0.0662 -0.0798 0.0458 0.092 Uiso 1 1 calc R . .
C31 C 0.0012(4) 0.18073(19) 0.09436(14) 0.0571(8) Uani 1 1 d . . .
H31A H 0.0318 0.1901 0.1436 0.069 Uiso 1 1 calc R . .
H31B H -0.1109 0.1986 0.0890 0.069 Uiso 1 1 calc R . .

loop_
_atom_site_aniso_label
_atom_site_aniso_U_11
_atom_site_aniso_U_22
_atom_site_aniso_U_33
_atom_site_aniso_U_23
_atom_site_aniso_U_13
_atom_site_aniso_U_12
O1 0.0270(7) 0.0311(8) 0.0302(7) 0.0055(6) -0.0030(6) 0.0010(6)
O3 0.0371(9) 0.0411(9) 0.0430(9) 0.0033(7) 0.0096(8) -0.0076(8)
N21 0.0280(9) 0.0234(8) 0.0219(8) -0.0009(7) -0.0018(7) -0.0018(7)
O2 0.0297(9) 0.0633(11) 0.0560(11) 0.0113(9) -0.0068(8) -0.0110(8)
N22 0.0354(9) 0.0248(8) 0.0243(8) -0.0019(7) -0.0001(8) 0.0001(8)
N11 0.0307(9) 0.0248(8) 0.0213(7) -0.0029(7) -0.0014(7) 0.0007(8)
C1 0.0288(10) 0.0200(9) 0.0256(10) -0.0050(8) -0.0002(8) 0.0008(8)
C23 0.0407(12) 0.0238(10) 0.0255(10) 0.0007(8) -0.0092(9) 0.0013(10)
C11 0.0257(10) 0.0233(9) 0.0241(9) 0.0000(8) -0.0026(8) 0.0001(9)
C13 0.0384(12) 0.0333(12) 0.0249(10) 0.0021(9) -0.0039(9) -0.0053(10)
C25 0.0326(11) 0.0267(11) 0.0322(11) 0.0055(9) -0.0031(9) -0.0046(9)
C7 0.0338(12) 0.0388(12) 0.0331(12) 0.0052(10) -0.0026(10) 0.0075(11)
C2 0.0271(10) 0.0216(10) 0.0285(10) -0.0029(8) -0.0036(9) 0.0021(9)
C26 0.0660(17) 0.0309(12) 0.0317(11) -0.0038(10) -0.0095(12) 0.0015(12)
C24 0.0387(12) 0.0259(11) 0.0368(11) 0.0022(9) -0.0076(10) -0.0081(10)
C4 0.0352(12) 0.0250(10) 0.0325(11) -0.0048(9) 0.0042(9) -0.0023(10)
C14 0.0358(12) 0.0297(11) 0.0284(10) 0.0054(9) -0.0079(9) -0.0019(10)
C6 0.0322(12) 0.0250(11) 0.0286(10) 0.0006(9) -0.0045(9) -0.0002(9)
C17 0.0465(13) 0.0323(11) 0.0318(11) -0.0029(10) -0.0029(11) 0.0125(11)
C16 0.0583(16) 0.0467(14) 0.0305(11) -0.0047(11) -0.0086(12) -0.0043(13)
C12 0.0292(11) 0.0265(10) 0.0312(11) -0.0017(9) 0.0005(9) 0.0033(9)
N12 0.0361(10) 0.0288(9) 0.0248(8) -0.0053(7) 0.0006(8) -0.0016(8)
C15 0.0299(11) 0.0247(10) 0.0311(11) 0.0029(9) -0.0021(9) 0.0014(9)
C5 0.0302(12) 0.0284(11) 0.0365(11) -0.0052(9) -0.0029(9) -0.0040(9)
C3 0.0335(12) 0.0273(11) 0.0267(10) 0.0033(9) 0.0001(9) -0.0004(9)
C27 0.0489(14) 0.0376(13) 0.0467(14) 0.0026(11) 0.0136(12) -0.0092(12)
O4 0.0577(11) 0.0376(9) 0.0385(9) -0.0052(7) -0.0055(8) 0.0081(8)
C32 0.098(3) 0.0339(15) 0.085(2) -0.0095(15) -0.017(2) 0.0080(17)
C33 0.0353(14) 0.0651(18) 0.0509(15) 0.0034(13) 0.0006(12) 0.0065(13)
C34 0.076(2) 0.0499(16) 0.0579(16) 0.0100(14) 0.0043(16) -0.0095(16)
C31 0.070(2) 0.0444(15) 0.0568(16) -0.0085(13) -0.0111(15) 0.0170(15)

loop_
_atom_type_symbol
_atom_type_description
_atom_type_scat_dispersion_real
_atom_type_scat_dispersion_imag
_atom_type_scat_source
C C 0.0033 0.0016 'International Tables Vol C Tables 4.2.6.8 and 6.1.1.4'
H H 0.0000 0.0000 'International Tables Vol C Tables 4.2.6.8 and 6.1.1.4'
N N 0.0061 0.0033 'International Tables Vol C Tables 4.2.6.8 and 6.1.1.4'
O O 0.0106 0.0060 'International Tables Vol C Tables 4.2.6.8 and 6.1.1.4'

loop_
_geom_angle_atom_site_label_1
_geom_angle_atom_site_label_2
_geom_angle_atom_site_label_3
_geom_angle
_geom_angle_site_symmetry_1
_geom_angle_site_symmetry_3
_geom_angle_publ_flag
C2 O1 C7 118.48(17) . . ?
C25 N21 N22 111.98(16) . . ?
C25 N21 C11 129.08(16) . . ?
N22 N21 C11 118.75(15) . . ?
C23 N22 N21 104.86(16) . . ?
C15 N11 N12 111.45(15) . . ?
C15 N11 C11 130.27(16) . . ?
N12 N11 C11 117.52(15) . . ?
C6 C1 C2 118.95(19) . . ?
C6 C1 C11 121.01(18) . . ?
C2 C1 C11 119.85(17) . . ?
N22 C23 C24 110.49(18) . . ?
N22 C23 C26 121.2(2) . . ?
C24 C23 C26 128.3(2) . . ?
N21 C11 N11 108.67(15) . . ?
N21 C11 C1 108.16(14) . . ?
N11 C11 C1 109.96(16) . . ?
N21 C11 C12 112.50(15) . . ?
N11 C11 C12 107.99(16) . . ?
C1 C11 C12 109.54(16) . . ?
N12 C13 C14 111.04(18) . . ?
N12 C13 C16 119.9(2) . . ?
C14 C13 C16 129.0(2) . . ?
C24 C25 N21 105.43(18) . . ?
C24 C25 C27 129.9(2) . . ?
N21 C25 C27 124.68(19) . . ?
O1 C2 C3 124.02(19) . . ?
O1 C2 C1 113.09(18) . . ?
C3 C2 C1 122.86(18) . . ?
C25 C24 C23 107.23(19) . . ?
O3 C4 C3 124.6(2) . . ?
O3 C4 C5 118.40(19) . . ?
C3 C4 C5 116.94(19) . . ?
C15 C14 C13 106.46(19) . . ?
C1 C6 C5 122.10(19) . . ?
C13 N12 N11 105.07(16) . . ?
N11 C15 C14 105.96(18) . . ?
N11 C15 C17 125.45(17) . . ?
C14 C15 C17 128.59(19) . . ?
O2 C5 C6 122.0(2) . . ?
O2 C5 C4 119.9(2) . . ?
C6 C5 C4 118.12(18) . . ?
C2 C3 C4 120.91(19) . . ?
C31 O4 C33 112.9(2) . . ?
O4 C33 C34 108.5(2) . . ?
O4 C31 C32 108.1(2) . . ?

loop_
_geom_bond_atom_site_label_1
_geom_bond_atom_site_label_2
_geom_bond_distance
_geom_bond_site_symmetry_2
_geom_bond_publ_flag
O1 C2 1.336(2) . ?
O1 C7 1.437(2) . ?
O3 C4 1.228(2) . ?
N21 C25 1.369(3) . ?
N21 N22 1.371(2) . ?
N21 C11 1.463(2) . ?
O2 C5 1.213(3) . ?
N22 C23 1.335(3) . ?
N11 C15 1.371(3) . ?
N11 N12 1.377(2) . ?
N11 C11 1.485(2) . ?
C1 C6 1.340(3) . ?
C1 C2 1.497(3) . ?
C1 C11 1.541(3) . ?
C23 C24 1.398(3) . ?
C23 C26 1.500(3) . ?
C11 C12 1.543(3) . ?
C13 N12 1.329(3) . ?
C13 C14 1.403(3) . ?
C13 C16 1.501(3) . ?
C25 C24 1.366(3) . ?
C25 C27 1.495(3) . ?
C2 C3 1.356(3) . ?
C4 C3 1.442(3) . ?
C4 C5 1.539(3) . ?
C14 C15 1.373(3) . ?
C6 C5 1.463(3) . ?
C17 C15 1.494(3) . ?
O4 C31 1.419(3) . ?
O4 C33 1.428(3) . ?
C32 C31 1.487(4) . ?
C33 C34 1.497(4) . ?

loop_
_geom_torsion_atom_site_label_1
_geom_torsion_atom_site_label_2
_geom_torsion_atom_site_label_3
_geom_torsion_atom_site_label_4
_geom_torsion
_geom_torsion_site_symmetry_1
_geom_torsion_site_symmetry_2
_geom_torsion_site_symmetry_3
_geom_torsion_site_symmetry_4
_geom_torsion_publ_flag
C25 N21 N22 C23 0.6(2) . . . . ?
C11 N21 N22 C23 176.01(16) . . . . ?
N21 N22 C23 C24 -0.9(2) . . . . ?
N21 N22 C23 C26 177.92(19) . . . . ?
C25 N21 C11 N11 66.1(2) . . . . ?
N22 N21 C11 N11 -108.48(18) . . . . ?
C25 N21 C11 C1 -174.58(18) . . . . ?
N22 N21 C11 C1 10.9(2) . . . . ?
C25 N21 C11 C12 -53.5(3) . . . . ?
N22 N21 C11 C12 131.99(17) . . . . ?
C15 N11 C11 N21 44.0(3) . . . . ?
N12 N11 C11 N21 -146.92(16) . . . . ?
C15 N11 C11 C1 -74.2(2) . . . . ?
N12 N11 C11 C1 94.87(19) . . . . ?
C15 N11 C11 C12 166.32(19) . . . . ?
N12 N11 C11 C12 -24.6(2) . . . . ?
C6 C1 C11 N21 -120.2(2) . . . . ?
C2 C1 C11 N21 64.8(2) . . . . ?
C6 C1 C11 N11 -1.7(2) . . . . ?
C2 C1 C11 N11 -176.67(16) . . . . ?
C6 C1 C11 C12 116.9(2) . . . . ?
C2 C1 C11 C12 -58.1(2) . . . . ?
N22 N21 C25 C24 0.0(2) . . . . ?
C11 N21 C25 C24 -174.87(18) . . . . ?
N22 N21 C25 C27 -179.0(2) . . . . ?
C11 N21 C25 C27 6.2(3) . . . . ?
C7 O1 C2 C3 -4.8(3) . . . . ?
C7 O1 C2 C1 173.06(16) . . . . ?
C6 C1 C2 O1 -174.59(19) . . . . ?
C11 C1 C2 O1 0.5(2) . . . . ?
C6 C1 C2 C3 3.3(3) . . . . ?
C11 C1 C2 C3 178.38(19) . . . . ?
N21 C25 C24 C23 -0.5(2) . . . . ?
C27 C25 C24 C23 178.3(2) . . . . ?
N22 C23 C24 C25 0.9(2) . . . . ?
C26 C23 C24 C25 -177.8(2) . . . . ?
N12 C13 C14 C15 -0.3(2) . . . . ?
C16 C13 C14 C15 177.7(2) . . . . ?
C2 C1 C6 C5 -3.1(3) . . . . ?
C11 C1 C6 C5 -178.14(17) . . . . ?
C14 C13 N12 N11 1.1(2) . . . . ?
C16 C13 N12 N11 -177.17(19) . . . . ?
C15 N11 N12 C13 -1.5(2) . . . . ?
C11 N11 N12 C13 -172.52(17) . . . . ?
N12 N11 C15 C14 1.3(2) . . . . ?
C11 N11 C15 C14 170.88(19) . . . . ?
N12 N11 C15 C17 -178.3(2) . . . . ?
C11 N11 C15 C17 -8.8(3) . . . . ?
C13 C14 C15 N11 -0.6(2) . . . . ?
C13 C14 C15 C17 179.0(2) . . . . ?
C1 C6 C5 O2 -176.9(2) . . . . ?
C1 C6 C5 C4 2.7(3) . . . . ?
O3 C4 C5 O2 -3.9(3) . . . . ?
C3 C4 C5 O2 177.3(2) . . . . ?
O3 C4 C5 C6 176.55(19) . . . . ?
C3 C4 C5 C6 -2.3(3) . . . . ?
O1 C2 C3 C4 174.6(2) . . . . ?
C1 C2 C3 C4 -3.0(3) . . . . ?
O3 C4 C3 C2 -176.2(2) . . . . ?
C5 C4 C3 C2 2.5(3) . . . . ?
C31 O4 C33 C34 -179.9(2) . . . . ?
C33 O4 C31 C32 177.3(2) . . . . ?

loop_
_cod_related_entry_id
_cod_related_entry_database
_cod_related_entry_code
1 ChemSpider 30661011
